data_1548131
loop_
_publ_author_name
'Cano, Israel'
'Mart\'inez-Prieto, Luis M.'
'Vendier, Laure'
'van Leeuwen, Piet W. N. M.'

_publ_section_title
;
 An iridium--SPO complex as bifunctional catalyst for the highly selective
 hydrogenation of aldehydes
;
_journal_issue 1
_journal_name_full 'Catalysis Science &amp; Technology'
_journal_page_first 221
_journal_paper_doi 10.1039/C7CY01953J
_journal_volume 8
_journal_year 2018
_chemical_compound_source 'synthesis as described'
_chemical_formula_moiety 'C44 H66 Ir2 N2 O4 P4 '
_chemical_formula_sum 'C44 H66 Ir2 N2 O4 P4'
_chemical_formula_weight 1195.31
_space_group_IT_number 14
_space_group_name_Hall '-P 2yn'
_space_group_name_H-M_alt 'P 1 21/n 1'
_symmetry_cell_setting monoclinic
_symmetry_Int_Tables_number 14
_symmetry_space_group_name_Hall '-P 2yn'
_symmetry_space_group_name_H-M 'P 1 21/n 1'
_atom_sites_solution_hydrogens geom
_atom_sites_solution_primary direct
_atom_sites_solution_secondary difmap
_audit_creation_date 2016-07-26T11:04:22-00:00
_audit_creation_method 'WinGX routine CIF_UPDATE'
_audit_update_record
;
2017-09-14 deposited with the CCDC.
2017-11-20 downloaded from the CCDC.
;
_cell_angle_alpha 90
_cell_angle_beta 93.785(2)
_cell_angle_gamma 90
_cell_formula_units_Z 2
_cell_length_a 14.6367(7)
_cell_length_b 11.0939(6)
_cell_length_c 14.9574(7)
_cell_measurement_reflns_used 9611
_cell_measurement_temperature 100(2)
_cell_measurement_theta_max 32.58
_cell_measurement_theta_min 2.63
_cell_measurement_wavelength 0.71073
_cell_volume 2423.5(2)
_computing_cell_refinement 'Bruker SAINT'
_computing_data_collection 'Bruker APEX2'
_computing_data_reduction 'Bruker SAINT'
_computing_molecular_graphics 'Ortep-3 for Windows (Farrugia, 1997)'
_computing_publication_material 'WinGX publication routines (Farrugia, 1999)'
_computing_structure_refinement 'SHELXL-97 (Sheldrick, 1997)'
_computing_structure_solution 'SHELXS-97 (Sheldrick 2008)'
_diffrn_ambient_temperature 100(2)
_diffrn_measured_fraction_theta_full 1
_diffrn_measured_fraction_theta_max 1
_diffrn_measurement_device_type 'Bruker Kappa APEX II'
_diffrn_measurement_method \w-\f
_diffrn_radiation_monochromator graphite
_diffrn_radiation_source 'fine-focus sealed tube'
_diffrn_radiation_type MoK\a
_diffrn_radiation_wavelength 0.71073
_diffrn_reflns_av_R_equivalents 0.0333
_diffrn_reflns_av_unetI/netI 0.0122
_diffrn_reflns_limit_h_max 17
_diffrn_reflns_limit_h_min -17
_diffrn_reflns_limit_k_max 13
_diffrn_reflns_limit_k_min -13
_diffrn_reflns_limit_l_max 18
_diffrn_reflns_limit_l_min -18
_diffrn_reflns_number 71770
_diffrn_reflns_theta_full 25.35
_diffrn_reflns_theta_max 25.35
_diffrn_reflns_theta_min 1.89
_diffrn_standards_decay_% 0
_diffrn_standards_interval_count 0
_diffrn_standards_interval_time 0
_diffrn_standards_number 0
_exptl_absorpt_coefficient_mu 5.658
_exptl_absorpt_correction_T_max 0.9751
_exptl_absorpt_correction_T_min 0.8974
_exptl_absorpt_correction_type multi-scan
_exptl_absorpt_process_details
;
        [c.f. r.h. blessing, acta cryst. (1995), a51, 33-38]
;
_exptl_crystal_colour yellow
_exptl_crystal_density_diffrn 1.638
_exptl_crystal_density_method 'not measured'
_exptl_crystal_description block
_exptl_crystal_F_000 1180
_exptl_crystal_size_max 0.22
_exptl_crystal_size_mid 0.12
_exptl_crystal_size_min 0.05
_refine_diff_density_max 1.299
_refine_diff_density_min -1.067
_refine_diff_density_rms 0.246
_refine_ls_extinction_method none
_refine_ls_goodness_of_fit_ref 1.293
_refine_ls_hydrogen_treatment mixed
_refine_ls_matrix_type full
_refine_ls_number_parameters 268
_refine_ls_number_reflns 4435
_refine_ls_number_restraints 0
_refine_ls_restrained_S_all 1.293
_refine_ls_R_factor_all 0.0285
_refine_ls_R_factor_gt 0.0243
_refine_ls_shift/su_max 0.002
_refine_ls_shift/su_mean 0
_refine_ls_structure_factor_coef Fsqd
_refine_ls_weighting_details 'calc w=1/[\s^2^(Fo^2^)+(0.0416P)^2^+6.8344P] where P=(Fo^2^+2Fc^2^)/3'
_refine_ls_weighting_scheme calc
_refine_ls_wR_factor_gt 0.0734
_refine_ls_wR_factor_ref 0.0856
_reflns_number_gt 4176
_reflns_number_total 4435
_reflns_threshold_expression >2sigma(I)
_cod_data_source_file c7cy01953j2.cif
_cod_data_source_block import01
_cod_depositor_comments 'Adding full bibliography for 1548131.cif.'
_cod_original_formula_sum 'C44 H66 Ir2 N2 O4 P4 '
_cod_database_code 1548131

loop_
_symmetry_equiv_pos_as_xyz
'x, y, z'
'-x+1/2, y+1/2, -z+1/2'
'-x, -y, -z'
'x-1/2, -y-1/2, z-1/2'

loop_
_atom_site_label
_atom_site_type_symbol
_atom_site_fract_x
_atom_site_fract_y
_atom_site_fract_z
_atom_site_U_iso_or_equiv
_atom_site_adp_type
_atom_site_occupancy
_atom_site_symmetry_multiplicity
_atom_site_calc_flag
_atom_site_refinement_flags
C1 C 0.8637(3) 1.2394(5) 0.9144(3) 0.0301(11) Uani 1 1 d .
C2 C 0.8358(5) 1.3642(5) 0.9123(4) 0.0520(17) Uani 1 1 d .
H2A H 0.7975 1.3803 0.9624 0.078 Uiso 1 1 calc R
H2B H 0.8008 1.3812 0.8556 0.078 Uiso 1 1 calc R
H2C H 0.8902 1.416 0.9177 0.078 Uiso 1 1 calc R
C3 C 0.9557(5) 0.9634(5) 0.7118(4) 0.0422(14) Uani 1 1 d .
C4 C 0.9127(6) 1.0889(8) 0.7039(5) 0.068(2) Uani 1 1 d .
H4A H 0.9303 1.1356 0.7579 0.102 Uiso 1 1 calc R
H4B H 0.8459 1.0814 0.6973 0.102 Uiso 1 1 calc R
H4C H 0.9344 1.1301 0.6513 0.102 Uiso 1 1 calc R
C5 C 0.9343(5) 0.8931(8) 0.6237(4) 0.0593(19) Uani 1 1 d .
H5A H 0.9563 0.939 0.5734 0.089 Uiso 1 1 calc R
H5B H 0.8681 0.881 0.6143 0.089 Uiso 1 1 calc R
H5C H 0.9651 0.8146 0.6274 0.089 Uiso 1 1 calc R
C6 C 1.0585(4) 0.9742(5) 0.7280(4) 0.0408(14) Uani 1 1 d .
H6A H 1.0837 1.0153 0.677 0.061 Uiso 1 1 calc R
H6B H 1.0855 0.8936 0.7346 0.061 Uiso 1 1 calc R
H6C H 1.073 1.0208 0.7828 0.061 Uiso 1 1 calc R
C7 C 0.9525(4) 0.7304(5) 0.7980(3) 0.0348(12) Uani 1 1 d .
C8 C 1.0377(4) 0.7034(5) 0.8410(4) 0.0368(12) Uani 1 1 d .
H8 H 1.0696 0.7629 0.8764 0.044 Uiso 1 1 calc R
C9 C 1.0758(5) 0.5892(6) 0.8319(5) 0.0554(18) Uani 1 1 d .
H9 H 1.1332 0.571 0.8624 0.067 Uiso 1 1 calc R
C10 C 1.0314(6) 0.5023(7) 0.7793(5) 0.067(2) Uani 1 1 d .
H10 H 1.0595 0.4262 0.7711 0.08 Uiso 1 1 calc R
C11 C 0.9466(6) 0.5263(6) 0.7389(5) 0.059(2) Uani 1 1 d .
H11 H 0.9142 0.4653 0.7055 0.071 Uiso 1 1 calc R
C12 C 0.9078(5) 0.6404(6) 0.7468(4) 0.0479(15) Uani 1 1 d .
H12 H 0.8499 0.657 0.7168 0.058 Uiso 1 1 calc R
C14 C 0.7213(4) 1.0284(4) 1.0306(4) 0.0278(11) Uani 1 1 d .
C15 C 0.6304(4) 1.0550(5) 1.0059(4) 0.0390(13) Uani 1 1 d .
H15 H 0.5984 1.0101 0.9597 0.047 Uiso 1 1 calc R
C16 C 0.5862(4) 1.1478(7) 1.0491(4) 0.0496(16) Uani 1 1 d .
H16 H 0.524 1.1656 1.0321 0.06 Uiso 1 1 calc R
C17 C 0.6314(4) 1.2134(6) 1.1155(4) 0.0477(15) Uani 1 1 d .
H17 H 0.6005 1.2757 1.145 0.057 Uiso 1 1 calc R
C18 C 0.7222(4) 1.1886(6) 1.1396(4) 0.0463(14) Uani 1 1 d .
H18 H 0.7542 1.2341 1.1855 0.056 Uiso 1 1 calc R
C19 C 0.7664(4) 1.0969(5) 1.0962(4) 0.0368(12) Uani 1 1 d .
H19 H 0.8292 1.0812 1.1122 0.044 Uiso 1 1 calc R
C20 C 0.7687(4) 0.7737(5) 1.0450(4) 0.0334(11) Uani 1 1 d .
C21 C 0.8008(5) 0.6636(5) 0.9932(4) 0.0472(15) Uani 1 1 d .
H21A H 0.8667 0.6701 0.9859 0.071 Uiso 1 1 calc R
H21B H 0.7677 0.6605 0.9342 0.071 Uiso 1 1 calc R
H21C H 0.7885 0.59 1.0266 0.071 Uiso 1 1 calc R
C22 C 0.8256(4) 0.7857(6) 1.1330(4) 0.0433(14) Uani 1 1 d .
H22A H 0.8225 0.7105 1.1669 0.065 Uiso 1 1 calc R
H22B H 0.8018 0.8521 1.1678 0.065 Uiso 1 1 calc R
H22C H 0.8894 0.8024 1.121 0.065 Uiso 1 1 calc R
C23 C 0.6674(4) 0.7552(6) 1.0628(5) 0.0497(15) Uani 1 1 d .
H23A H 0.6608 0.6809 1.0972 0.075 Uiso 1 1 calc R
H23B H 0.6309 0.7491 1.0057 0.075 Uiso 1 1 calc R
H23C H 0.6458 0.8238 1.097 0.075 Uiso 1 1 calc R
N1 N 0.8860(3) 1.1407(4) 0.9178(3) 0.0279(9) Uani 1 1 d .
O1 O 0.8024(3) 0.8652(5) 0.7655(3) 0.0481(11) Uani 1 1 d .
O2 O 0.7098(2) 0.8807(4) 0.8914(2) 0.0346(8) Uani 1 1 d .
P1 P 0.90260(9) 0.88078(13) 0.80502(8) 0.0305(3) Uani 1 1 d .
P2 P 0.77866(8) 0.90823(12) 0.97268(8) 0.0254(3) Uani 1 1 d .
Ir1 Ir 0.925182(11) 0.959995(16) 0.946354(11) 0.02317(9) Uani 1 1 d .
HY1 H 0.764(4) 0.872(5) 0.815(4) 0.028(14) Uiso 1 1 d .
HY2 H 0.947(4) 0.999(6) 1.059(4) 0.034(14) Uiso 1 1 d .

loop_
_atom_site_aniso_label
_atom_site_aniso_U_11
_atom_site_aniso_U_22
_atom_site_aniso_U_33
_atom_site_aniso_U_23
_atom_site_aniso_U_13
_atom_site_aniso_U_12
C1 0.027(2) 0.040(3) 0.022(2) 0.002(2) -0.0079(19) -0.004(2)
C2 0.070(4) 0.033(3) 0.049(4) 0.000(3) -0.026(3) 0.006(3)
C3 0.046(3) 0.057(4) 0.024(3) 0.004(2) 0.004(2) 0.012(3)
C4 0.084(5) 0.084(5) 0.037(4) 0.027(4) 0.021(4) 0.039(5)
C5 0.055(4) 0.103(6) 0.020(3) -0.004(3) 0.004(3) 0.002(4)
C6 0.048(4) 0.044(3) 0.031(3) -0.005(2) 0.012(3) -0.002(3)
C7 0.036(3) 0.045(3) 0.022(2) -0.007(2) -0.001(2) -0.003(2)
C8 0.038(3) 0.037(3) 0.034(3) -0.012(2) -0.007(2) 0.008(2)
C9 0.064(4) 0.052(4) 0.048(4) -0.015(3) -0.016(3) 0.017(3)
C10 0.092(6) 0.052(4) 0.054(4) -0.017(4) -0.017(4) 0.014(4)
C11 0.090(6) 0.043(4) 0.042(4) -0.009(3) -0.014(4) -0.001(3)
C12 0.050(4) 0.062(4) 0.032(3) -0.010(3) -0.006(3) -0.014(3)
C14 0.025(3) 0.031(3) 0.029(3) 0.0047(19) 0.006(2) 0.0045(19)
C15 0.030(3) 0.052(3) 0.035(3) 0.004(2) -0.001(2) 0.007(2)
C16 0.031(3) 0.066(4) 0.052(4) 0.006(3) 0.006(3) 0.022(3)
C17 0.045(3) 0.045(3) 0.054(4) -0.004(3) 0.015(3) 0.013(3)
C18 0.037(3) 0.048(3) 0.054(4) -0.011(3) 0.011(3) 0.000(3)
C19 0.029(3) 0.042(3) 0.040(3) -0.004(2) 0.006(2) 0.003(2)
C20 0.038(3) 0.028(3) 0.035(3) 0.005(2) 0.006(2) -0.002(2)
C21 0.059(4) 0.031(3) 0.051(4) 0.001(3) 0.006(3) 0.003(3)
C22 0.053(4) 0.044(3) 0.032(3) 0.015(2) 0.001(3) 0.003(3)
C23 0.047(4) 0.048(3) 0.055(4) 0.014(3) 0.012(3) -0.005(3)
N1 0.026(2) 0.038(3) 0.020(2) -0.0008(17) 0.0010(16) -0.0009(18)
O1 0.0271(19) 0.094(3) 0.0221(19) -0.006(2) -0.0057(16) 0.010(2)
O2 0.0244(17) 0.050(2) 0.0292(18) -0.0038(16) -0.0022(14) -0.0004(16)
P1 0.0244(6) 0.0480(8) 0.0185(6) -0.0022(5) -0.0025(5) 0.0083(6)
P2 0.0211(6) 0.0317(6) 0.0233(6) 0.0018(5) 0.0012(5) 0.0026(5)
Ir1 0.01770(12) 0.03445(13) 0.01722(12) 0.00078(6) 0.00005(8) 0.00543(7)

loop_
_atom_type_symbol
_atom_type_description
_atom_type_scat_dispersion_real
_atom_type_scat_dispersion_imag
_atom_type_scat_source
C C 0.0033 0.0016 'International Tables Vol C Tables 4.2.6.8 and 6.1.1.4'
H H 0 0 'International Tables Vol C Tables 4.2.6.8 and 6.1.1.4'
Ir Ir -1.4442 7.9887 'International Tables Vol C Tables 4.2.6.8 and 6.1.1.4'
N N 0.0061 0.0033 'International Tables Vol C Tables 4.2.6.8 and 6.1.1.4'
O O 0.0106 0.006 'International Tables Vol C Tables 4.2.6.8 and 6.1.1.4'
P P 0.1023 0.0942 'International Tables Vol C Tables 4.2.6.8 and 6.1.1.4'

loop_
_geom_angle_atom_site_label_1
_geom_angle_atom_site_label_2
_geom_angle_atom_site_label_3
_geom_angle
_geom_angle_site_symmetry_1
_geom_angle_site_symmetry_3
N1 C1 C2 178.6(6) . .
C1 C2 H2A 109.5 . .
C1 C2 H2B 109.5 . .
H2A C2 H2B 109.5 . .
C1 C2 H2C 109.5 . .
H2A C2 H2C 109.5 . .
H2B C2 H2C 109.5 . .
C6 C3 C4 109.9(6) . .
C6 C3 C5 108.6(5) . .
C4 C3 C5 109.6(6) . .
C6 C3 P1 112.1(4) . .
C4 C3 P1 108.3(4) . .
C5 C3 P1 108.4(5) . .
C3 C4 H4A 109.5 . .
C3 C4 H4B 109.5 . .
H4A C4 H4B 109.5 . .
C3 C4 H4C 109.5 . .
H4A C4 H4C 109.5 . .
H4B C4 H4C 109.5 . .
C3 C5 H5A 109.5 . .
C3 C5 H5B 109.5 . .
H5A C5 H5B 109.5 . .
C3 C5 H5C 109.5 . .
H5A C5 H5C 109.5 . .
H5B C5 H5C 109.5 . .
C3 C6 H6A 109.5 . .
C3 C6 H6B 109.5 . .
H6A C6 H6B 109.5 . .
C3 C6 H6C 109.5 . .
H6A C6 H6C 109.5 . .
H6B C6 H6C 109.5 . .
C12 C7 C8 118.1(6) . .
C12 C7 P1 120.7(5) . .
C8 C7 P1 121.1(4) . .
C9 C8 C7 120.1(5) . .
C9 C8 H8 120 . .
C7 C8 H8 120 . .
C10 C9 C8 120.9(7) . .
C10 C9 H9 119.5 . .
C8 C9 H9 119.5 . .
C11 C10 C9 119.6(7) . .
C11 C10 H10 120.2 . .
C9 C10 H10 120.2 . .
C10 C11 C12 120.1(7) . .
C10 C11 H11 120 . .
C12 C11 H11 120 . .
C7 C12 C11 121.2(6) . .
C7 C12 H12 119.4 . .
C11 C12 H12 119.4 . .
C19 C14 C15 118.7(5) . .
C19 C14 P2 121.9(4) . .
C15 C14 P2 119.4(4) . .
C14 C15 C16 119.9(6) . .
C14 C15 H15 120.1 . .
C16 C15 H15 120.1 . .
C17 C16 C15 120.8(5) . .
C17 C16 H16 119.6 . .
C15 C16 H16 119.6 . .
C16 C17 C18 119.7(6) . .
C16 C17 H17 120.2 . .
C18 C17 H17 120.2 . .
C17 C18 C19 119.6(6) . .
C17 C18 H18 120.2 . .
C19 C18 H18 120.2 . .
C14 C19 C18 121.4(5) . .
C14 C19 H19 119.3 . .
C18 C19 H19 119.3 . .
C22 C20 C21 109.8(5) . .
C22 C20 C23 110.0(5) . .
C21 C20 C23 108.1(5) . .
C22 C20 P2 112.1(4) . .
C21 C20 P2 107.9(4) . .
C23 C20 P2 108.8(4) . .
C20 C21 H21A 109.5 . .
C20 C21 H21B 109.5 . .
H21A C21 H21B 109.5 . .
C20 C21 H21C 109.5 . .
H21A C21 H21C 109.5 . .
H21B C21 H21C 109.5 . .
C20 C22 H22A 109.5 . .
C20 C22 H22B 109.5 . .
H22A C22 H22B 109.5 . .
C20 C22 H22C 109.5 . .
H22A C22 H22C 109.5 . .
H22B C22 H22C 109.5 . .
C20 C23 H23A 109.5 . .
C20 C23 H23B 109.5 . .
H23A C23 H23B 109.5 . .
C20 C23 H23C 109.5 . .
H23A C23 H23C 109.5 . .
H23B C23 H23C 109.5 . .
C1 N1 Ir1 170.9(4) . .
P1 O1 HY1 106(3) . .
P2 O2 HY1 106(2) . .
O1 P1 C7 104.3(3) . .
O1 P1 C3 101.4(3) . .
C7 P1 C3 102.5(3) . .
O1 P1 Ir1 117.91(16) . .
C7 P1 Ir1 111.65(17) . .
C3 P1 Ir1 117.1(2) . .
O2 P2 C14 102.7(2) . .
O2 P2 C20 103.1(2) . .
C14 P2 C20 104.8(2) . .
O2 P2 Ir1 118.83(15) . .
C14 P2 Ir1 111.45(17) . .
C20 P2 Ir1 114.48(18) . .
N1 Ir1 P2 91.61(11) . .
N1 Ir1 P1 98.98(11) . .
P2 Ir1 P1 89.01(5) . .
N1 Ir1 Ir1 90.38(11) . 3_777
P2 Ir1 Ir1 134.15(3) . 3_777
P1 Ir1 Ir1 135.74(3) . 3_777
N1 Ir1 HY2 89(2) . .
P2 Ir1 HY2 90.3(19) . .
P1 Ir1 HY2 172(2) . .
Ir1 Ir1 HY2 43.9(19) 3_777 .

loop_
_geom_bond_atom_site_label_1
_geom_bond_atom_site_label_2
_geom_bond_distance
_geom_bond_site_symmetry_2
C1 N1 1.143(7) .
C1 C2 1.444(8) .
C2 H2A 0.98 .
C2 H2B 0.98 .
C2 H2C 0.98 .
C3 C6 1.513(9) .
C3 C4 1.528(9) .
C3 C5 1.546(9) .
C3 P1 1.880(6) .
C4 H4A 0.98 .
C4 H4B 0.98 .
C4 H4C 0.98 .
C5 H5A 0.98 .
C5 H5B 0.98 .
C5 H5C 0.98 .
C6 H6A 0.98 .
C6 H6B 0.98 .
C6 H6C 0.98 .
C7 C12 1.394(8) .
C7 C8 1.397(8) .
C7 P1 1.827(6) .
C8 C9 1.395(8) .
C8 H8 0.95 .
C9 C10 1.380(10) .
C9 H9 0.95 .
C10 C11 1.371(12) .
C10 H10 0.95 .
C11 C12 1.395(10) .
C11 H11 0.95 .
C12 H12 0.95 .
C14 C19 1.375(8) .
C14 C15 1.388(8) .
C14 P2 1.825(5) .
C15 C16 1.397(9) .
C15 H15 0.95 .
C16 C17 1.366(10) .
C16 H16 0.95 .
C17 C18 1.381(9) .
C17 H17 0.95 .
C18 C19 1.389(8) .
C18 H18 0.95 .
C19 H19 0.95 .
C20 C22 1.516(8) .
C20 C21 1.536(8) .
C20 C23 1.539(8) .
C20 P2 1.854(5) .
C21 H21A 0.98 .
C21 H21B 0.98 .
C21 H21C 0.98 .
C22 H22A 0.98 .
C22 H22B 0.98 .
C22 H22C 0.98 .
C23 H23A 0.98 .
C23 H23B 0.98 .
C23 H23C 0.98 .
N1 Ir1 2.120(4) .
O1 P1 1.555(4) .
O1 HY1 0.97(6) .
O2 P2 1.558(4) .
P1 Ir1 2.2930(13) .
P2 Ir1 2.2794(12) .
Ir1 Ir1 2.7742(4) 3_777
Ir1 HY2 1.75(6) .
